data_1505258
loop_
_publ_author_name
'Hua, Ruimao'
'Takeda, Hideaki'
'Onozawa, Shun-ya'
'Abe, Yoshimoto'
'Tanaka, Masato'

_publ_section_title
;
 Nickel-catalyzed thioallylation of alkynes with allyl phenyl sulfides.
;
_journal_issue 2
_journal_name_full 'Organic letters'
_journal_page_first 263
_journal_page_last 266
_journal_paper_doi 10.1021/ol062686r
_journal_volume 9
_journal_year 2007
_chemical_absolute_configuration unk
_chemical_formula_moiety 'C23 H20 S '
_chemical_formula_sum 'C23 H20 S'
_chemical_formula_weight 328.47
_space_group_IT_number 19
_symmetry_cell_setting orthorhombic
_symmetry_Int_Tables_number 19
_symmetry_space_group_name_Hall 'P 2ac 2ab'
_symmetry_space_group_name_H-M 'P 21 21 21'
_cell_angle_alpha 90
_cell_angle_beta 90
_cell_angle_gamma 90
_cell_formula_units_Z 4
_cell_length_a 16.382(2)
_cell_length_b 17.248(2)
_cell_length_c 6.272(3)
_cell_measurement_reflns_used 25
_cell_measurement_temperature 203.2
_cell_measurement_theta_max 14.7
_cell_measurement_theta_min 12.6
_cell_volume 1772.2(9)
_computing_cell_refinement 'MSC/AFC Diffractometer Control'
_computing_data_collection 'MSC/AFC Diffractometer Control'
_computing_data_reduction 'teXsan Ver. 1.11'
_computing_publication_material 'teXsan Ver. 1.11'
_computing_structure_refinement 'teXsan Ver. 1.10'
_computing_structure_solution SIR92
_diffrn_measured_fraction_theta_full 0.9987
_diffrn_measured_fraction_theta_max 0.9987
_diffrn_measurement_device_type 'Rigaku AFC7R'
_diffrn_measurement_method \w-2\q
_diffrn_radiation_type 'Mo K\a'
_diffrn_radiation_wavelength 0.7107
_diffrn_reflns_limit_h_max 21
_diffrn_reflns_limit_h_min 0
_diffrn_reflns_limit_k_max 22
_diffrn_reflns_limit_k_min 0
_diffrn_reflns_limit_l_max 8
_diffrn_reflns_limit_l_min 0
_diffrn_reflns_number 2366
_diffrn_reflns_theta_full 27.50
_diffrn_reflns_theta_max 27.50
_diffrn_standards_decay_% 0.56
_diffrn_standards_interval_count 150
_diffrn_standards_number 3
_exptl_absorpt_coefficient_mu 0.182
_exptl_absorpt_correction_T_max 0.947
_exptl_absorpt_correction_T_min 0.937
_exptl_absorpt_correction_type psi-scan
_exptl_absorpt_process_details '(North, Phillips & Mathews, 1968)'
_exptl_crystal_colour colorless
_exptl_crystal_density_diffrn 1.231
_exptl_crystal_density_method 'not measured'
_exptl_crystal_description needle
_exptl_crystal_F_000 696.00
_exptl_crystal_size_max 0.400
_exptl_crystal_size_mid 0.300
_exptl_crystal_size_min 0.300
_refine_diff_density_max 0.29
_refine_diff_density_min -0.26
_refine_ls_extinction_method none
_refine_ls_goodness_of_fit_ref 1.078
_refine_ls_hydrogen_treatment noref
_refine_ls_number_parameters 218
_refine_ls_number_reflns 2342
_refine_ls_R_factor_gt 0.0412
_refine_ls_shift/su_max 0.0154
_refine_ls_structure_factor_coef Fsqd
_refine_ls_weighting_details 'w = 1/[\s^2^(Fo^2^) + (0.03000(Max(Fo^2^,0) + 2Fc^2^)/3)^2^]'
_refine_ls_weighting_scheme calc
_refine_ls_wR_factor_ref 0.1035
_reflns_number_gt 1467
_reflns_number_total 2342
_reflns_threshold_expression F^2^>2.0\s(F^2^)
_cod_data_source_file ol062686rsi20061103_050346.cif
_cod_data_source_block Ph(PhS)CCPh(CH2CHCH2)
_cod_original_cell_volume 1772.2(8)
_cod_original_sg_symbol_H-M 'P 21 21 21   '
_cod_original_formula_sum 'C23 H20 S '
_cod_database_code 1505258

loop_
_symmetry_equiv_pos_as_xyz
x,y,z
1/2-x,-y,1/2+z
1/2+x,1/2-y,-z
-x,1/2+y,1/2-z

loop_
_atom_site_label
_atom_site_type_symbol
_atom_site_fract_x
_atom_site_fract_y
_atom_site_fract_z
_atom_site_U_iso_or_equiv
_atom_site_adp_type
_atom_site_occupancy
_atom_site_calc_flag
_atom_site_disorder_assembly
S(1) S 0.88275(6) 0.30804(5) 1.0959(2) 0.0339(2) Uani 1.00 d ..
C(1) C 0.8929(2) 0.2082(2) 1.0265(5) 0.0258(7) Uani 1.00 d ..
C(2) C 0.9674(2) 0.1799(2) 0.9897(5) 0.0264(7) Uani 1.00 d ..
C(3) C 1.0430(2) 0.2314(2) 0.9783(7) 0.0339(9) Uani 1.00 d ..
C(4) C 1.0793(2) 0.2514(2) 1.1913(7) 0.0405(10) Uani 1.00 d ..
C(5) C 1.0464(3) 0.2411(2) 1.3797(7) 0.052(1) Uani 1.00 d ..
C(6) C 0.8067(2) 0.3418(2) 0.9186(6) 0.0275(8) Uani 1.00 d ..
C(7) C 0.7553(2) 0.4007(2) 0.9899(6) 0.0334(9) Uani 1.00 d ..
C(8) C 0.6996(2) 0.4339(2) 0.8497(7) 0.0391(10) Uani 1.00 d ..
C(9) C 0.6948(2) 0.4087(2) 0.6443(7) 0.0406(10) Uani 1.00 d ..
C(10) C 0.7448(2) 0.3493(2) 0.5739(6) 0.039(1) Uani 1.00 d ..
C(11) C 0.8010(2) 0.3166(2) 0.7085(6) 0.0310(9) Uani 1.00 d ..
C(12) C 0.8157(2) 0.1614(2) 1.0369(6) 0.0285(8) Uani 1.00 d ..
C(13) C 0.7664(2) 0.1634(2) 1.2147(6) 0.0345(9) Uani 1.00 d ..
C(14) C 0.6958(2) 0.1188(2) 1.2259(7) 0.041(1) Uani 1.00 d ..
C(15) C 0.6738(2) 0.0732(2) 1.0554(7) 0.041(1) Uani 1.00 d ..
C(16) C 0.7218(2) 0.0710(2) 0.8750(7) 0.0384(10) Uani 1.00 d ..
C(17) C 0.7931(2) 0.1146(2) 0.8649(6) 0.0336(9) Uani 1.00 d ..
C(18) C 0.9832(2) 0.0947(2) 0.9687(6) 0.0252(7) Uani 1.00 d ..
C(19) C 0.9658(2) 0.0442(2) 1.1339(6) 0.0308(9) Uani 1.00 d ..
C(20) C 0.9842(2) -0.0349(2) 1.1140(7) 0.0367(9) Uani 1.00 d ..
C(21) C 1.0200(2) -0.0627(2) 0.9329(7) 0.0382(9) Uani 1.00 d ..
C(22) C 1.0370(2) -0.0129(2) 0.7658(7) 0.0390(10) Uani 1.00 d ..
C(23) C 1.0192(2) 0.0658(2) 0.7849(6) 0.0324(9) Uani 1.00 d ..
H(3a) H 1.0832 0.2051 0.8968 0.0406 Uiso 1.00 calc .
H(3b) H 1.0282 0.2782 0.9086 0.0406 Uiso 1.00 calc .
H(4a) H 1.1329 0.2750 1.1891 0.0490 Uiso 1.00 calc .
H(5a) H 0.9859 0.2191 1.3641 0.0557 Uiso 1.00 calc .
H(5b) H 1.0583 0.2493 1.5297 0.0557 Uiso 1.00 calc .
H(7a) H 0.7583 0.4182 1.1332 0.0399 Uiso 1.00 calc .
H(8a) H 0.6645 0.4744 0.8968 0.0469 Uiso 1.00 calc .
H(9a) H 0.6574 0.4323 0.5488 0.0488 Uiso 1.00 calc .
H(10a) H 0.7397 0.3311 0.4312 0.0469 Uiso 1.00 calc .
H(11a) H 0.8359 0.2764 0.6578 0.0376 Uiso 1.00 calc .
H(13a) H 0.7808 0.1958 1.3317 0.0413 Uiso 1.00 calc .
H(14a) H 0.6629 0.1194 1.3513 0.0499 Uiso 1.00 calc .
H(15a) H 0.6254 0.0431 1.0615 0.0485 Uiso 1.00 calc .
H(16a) H 0.7061 0.0394 0.7575 0.0461 Uiso 1.00 calc .
H(17a) H 0.8265 0.1125 0.7413 0.0406 Uiso 1.00 calc .
H(19a) H 0.9414 0.0628 1.2617 0.0369 Uiso 1.00 calc .
H(20a) H 0.9714 -0.0694 1.2270 0.0442 Uiso 1.00 calc .
H(21a) H 1.0334 -0.1162 0.9229 0.0455 Uiso 1.00 calc .
H(22a) H 1.0608 -0.0325 0.6381 0.0472 Uiso 1.00 calc .
H(23a) H 1.0320 0.1000 0.6702 0.0387 Uiso 1.00 calc .

loop_
_atom_site_aniso_label
_atom_site_aniso_U_11
_atom_site_aniso_U_22
_atom_site_aniso_U_33
_atom_site_aniso_U_12
_atom_site_aniso_U_13
_atom_site_aniso_U_23
S(1) 0.0387(5) 0.0219(4) 0.0410(5) 0.0034(4) -0.0103(5) -0.0052(4)
C(1) 0.030(1) 0.020(1) 0.028(2) -0.001(1) -0.006(2) -0.002(1)
C(2) 0.032(1) 0.024(1) 0.023(2) 0.000(1) -0.001(2) -0.001(1)
C(3) 0.036(2) 0.024(2) 0.041(2) -0.001(1) 0.005(2) 0.000(2)
C(4) 0.039(2) 0.030(2) 0.052(2) -0.005(2) -0.016(2) 0.005(2)
C(5) 0.069(3) 0.045(2) 0.040(2) 0.006(2) -0.021(2) -0.001(2)
C(6) 0.029(2) 0.021(1) 0.032(2) -0.002(1) 0.002(1) 0.002(1)
C(7) 0.039(2) 0.028(2) 0.034(2) 0.005(1) 0.012(2) 0.002(2)
C(8) 0.035(2) 0.026(2) 0.056(2) 0.005(2) 0.004(2) 0.007(2)
C(9) 0.036(2) 0.032(2) 0.054(2) -0.003(1) -0.012(2) 0.014(2)
C(10) 0.045(2) 0.036(2) 0.036(2) -0.006(1) -0.001(2) 0.006(2)
C(11) 0.032(2) 0.027(2) 0.034(2) 0.000(1) 0.005(2) -0.001(2)
C(12) 0.026(2) 0.022(1) 0.037(2) 0.003(1) -0.002(1) 0.001(1)
C(13) 0.041(2) 0.028(2) 0.035(2) 0.003(1) 0.004(2) -0.001(2)
C(14) 0.037(2) 0.041(2) 0.047(2) 0.005(2) 0.010(2) 0.005(2)
C(15) 0.030(2) 0.034(2) 0.058(2) 0.000(2) -0.003(2) 0.007(2)
C(16) 0.035(2) 0.032(2) 0.049(2) -0.001(1) -0.011(2) -0.002(2)
C(17) 0.030(2) 0.036(2) 0.035(2) 0.006(1) -0.004(2) -0.004(2)
C(18) 0.022(2) 0.022(1) 0.032(2) 0.000(1) -0.001(1) 0.000(1)
C(19) 0.031(2) 0.030(1) 0.032(2) 0.006(1) 0.000(2) 0.006(1)
C(20) 0.036(2) 0.027(1) 0.047(2) -0.003(1) 0.006(2) 0.010(2)
C(21) 0.032(2) 0.025(2) 0.057(2) 0.003(1) 0.004(2) -0.007(2)
C(22) 0.040(2) 0.033(2) 0.044(2) 0.004(2) 0.011(2) -0.012(2)
C(23) 0.034(2) 0.030(2) 0.034(2) 0.002(2) 0.004(2) 0.002(2)

loop_
_atom_type_symbol
_atom_type_description
_atom_type_scat_dispersion_real
_atom_type_scat_dispersion_imag
_atom_type_scat_source
C C 0.003 0.002
;International Tables for Crystallography
(1992, Vol. C, Tables 4.2.6.8 and 6.1.1.1)
;
H H 0.000 0.000
;International Tables for Crystallography
(1992, Vol. C, Table 6.1.1.2)
;
S S 0.125 0.123
;International Tables for Crystallography
(1992, Vol. C, Tables 4.2.6.8 and 6.1.1.1)
;

loop_
_geom_angle_atom_site_label_1
_geom_angle_atom_site_label_2
_geom_angle_atom_site_label_3
_geom_angle
_geom_angle_publ_flag
C(1) S(1) C(6) 103.3(2) yes
S(1) C(1) C(2) 118.7(3) yes
S(1) C(1) C(12) 115.4(2) yes
C(2) C(1) C(12) 125.6(3) yes
C(1) C(2) C(3) 122.5(3) yes
C(1) C(2) C(18) 122.1(3) yes
C(3) C(2) C(18) 115.3(3) yes
C(2) C(3) C(4) 114.4(3) yes
C(2) C(3) H(3a) 108.0 no
C(2) C(3) H(3b) 108.0 no
C(4) C(3) H(3a) 108.3 no
C(4) C(3) H(3b) 108.4 no
H(3a) C(3) H(3b) 109.6 no
C(3) C(4) C(5) 127.5(4) yes
C(3) C(4) H(4a) 116.3 no
C(5) C(4) H(4a) 116.2 no
C(4) C(5) H(5a) 110.3 no
C(4) C(5) H(5b) 140.5 no
H(5a) C(5) H(5b) 109.1 no
S(1) C(6) C(7) 117.6(3) yes
S(1) C(6) C(11) 122.7(3) yes
C(7) C(6) C(11) 119.5(3) yes
C(6) C(7) C(8) 119.6(4) yes
C(6) C(7) H(7a) 120.2 no
C(8) C(7) H(7a) 120.1 no
C(7) C(8) C(9) 120.3(4) yes
C(7) C(8) H(8a) 120.1 no
C(9) C(8) H(8a) 119.6 no
C(8) C(9) C(10) 120.3(4) yes
C(8) C(9) H(9a) 119.8 no
C(10) C(9) H(9a) 119.9 no
C(9) C(10) C(11) 120.4(4) yes
C(9) C(10) H(10a) 119.5 no
C(11) C(10) H(10a) 120.1 no
C(6) C(11) C(10) 119.9(3) yes
C(6) C(11) H(11a) 120.3 no
C(10) C(11) H(11a) 119.8 no
C(1) C(12) C(13) 121.0(3) yes
C(1) C(12) C(17) 120.0(3) yes
C(13) C(12) C(17) 119.0(3) yes
C(12) C(13) C(14) 121.0(4) yes
C(12) C(13) H(13a) 119.6 no
C(14) C(13) H(13a) 119.4 no
C(13) C(14) C(15) 119.7(4) yes
C(13) C(14) H(14a) 120.4 no
C(15) C(14) H(14a) 120.0 no
C(14) C(15) C(16) 120.3(3) yes
C(14) C(15) H(15a) 120.1 no
C(16) C(15) H(15a) 119.7 no
C(15) C(16) C(17) 120.1(4) yes
C(15) C(16) H(16a) 119.8 no
C(17) C(16) H(16a) 120.1 no
C(12) C(17) C(16) 119.9(4) yes
C(12) C(17) H(17a) 120.0 no
C(16) C(17) H(17a) 120.1 no
C(2) C(18) C(19) 121.1(3) yes
C(2) C(18) C(23) 119.9(3) yes
C(19) C(18) C(23) 118.9(3) yes
C(18) C(19) C(20) 120.1(4) yes
C(18) C(19) H(19a) 120.3 no
C(20) C(19) H(19a) 119.6 no
C(19) C(20) C(21) 120.6(4) yes
C(19) C(20) H(20a) 119.7 no
C(21) C(20) H(20a) 119.7 no
C(20) C(21) C(22) 119.9(3) yes
C(20) C(21) H(21a) 119.7 no
C(22) C(21) H(21a) 120.4 no
C(21) C(22) C(23) 119.8(4) yes
C(21) C(22) H(22a) 120.0 no
C(23) C(22) H(22a) 120.2 no
C(18) C(23) C(22) 120.7(4) yes
C(18) C(23) H(23a) 119.8 no
C(22) C(23) H(23a) 119.5 no

loop_
_geom_bond_atom_site_label_1
_geom_bond_atom_site_label_2
_geom_bond_distance
_geom_bond_publ_flag
S(1) C(1) 1.785(3) yes
S(1) C(6) 1.769(4) yes
C(1) C(2) 1.335(4) yes
C(1) C(12) 1.502(4) yes
C(2) C(3) 1.526(5) yes
C(2) C(18) 1.498(4) yes
C(3) C(4) 1.502(6) yes
C(3) H(3a) 0.950 no
C(3) H(3b) 0.949 no
C(4) C(5) 1.311(6) yes
C(4) H(4a) 0.968 no
C(5) H(5a) 1.065 no
C(5) H(5b) 0.971 no
C(6) C(7) 1.394(5) yes
C(6) C(11) 1.391(5) yes
C(7) C(8) 1.391(5) yes
C(7) H(7a) 0.949 no
C(8) C(9) 1.361(6) yes
C(8) H(8a) 0.951 no
C(9) C(10) 1.384(5) yes
C(9) H(9a) 0.949 no
C(10) C(11) 1.371(5) yes
C(10) H(10a) 0.952 no
C(11) H(11a) 0.952 no
C(12) C(13) 1.377(5) yes
C(12) C(17) 1.398(5) yes
C(13) C(14) 1.391(5) yes
C(13) H(13a) 0.952 no
C(14) C(15) 1.375(6) yes
C(14) H(14a) 0.953 no
C(15) C(16) 1.378(6) yes
C(15) H(15a) 0.948 no
C(16) C(17) 1.391(5) yes
C(16) H(16a) 0.953 no
C(17) H(17a) 0.949 no
C(18) C(19) 1.384(5) yes
C(18) C(23) 1.388(5) yes
C(19) C(20) 1.402(4) yes
C(19) H(19a) 0.952 no
C(20) C(21) 1.366(6) yes
C(20) H(20a) 0.949 no
C(21) C(22) 1.384(6) yes
C(21) H(21a) 0.950 no
C(22) C(23) 1.393(5) yes
C(22) H(22a) 0.952 no
C(23) H(23a) 0.954 no

loop_
_cod_related_entry_id
_cod_related_entry_code
_cod_related_entry_database
1 21199630 ChemSpider
